data_7107208
loop_
_publ_author_name
'Travis Lundrigan'
'Sarah M. Crawford'
'T. Stanley Cameron'
'Alison Thompson'

_publ_section_title
;
 Cl-BODIPYs: a BODIPY class enabling facile B-substitution
;
_journal_name_full Chem.Commun.
_journal_page_first 1003
_journal_paper_doi 10.1039/c1cc16351e
_journal_volume 48
_journal_year 2012
_chemical_formula_moiety 'C34 H46 B I N4 '
_chemical_formula_sum 'C34 H46 B I N4'
_chemical_formula_weight 648.48
_space_group_IT_number 14
_symmetry_cell_setting monoclinic
_symmetry_Int_Tables_number 14
_symmetry_space_group_name_Hall '-P 2ybc'
_symmetry_space_group_name_H-M 'P 1 21/c 1'
_audit_creation_date 2010-03-18
_audit_creation_method 'by CrystalStructure 3.8'
_cell_angle_alpha 90.0000
_cell_angle_beta 100.2156(19)
_cell_angle_gamma 90.0000
_cell_formula_units_Z 4
_cell_length_a 10.9061(4)
_cell_length_b 14.5040(5)
_cell_length_c 21.1718(7)
_cell_measurement_reflns_used 205
_cell_measurement_temperature 173.1
_cell_measurement_theta_max 35.6
_cell_measurement_theta_min 1.0
_cell_volume 3295.9(2)
_computing_cell_refinement PROCESS
_computing_data_collection PROCESS
_computing_data_reduction CrystalStructure
_computing_publication_material 'CrystalStructure 3.8'
_computing_structure_refinement CRYSTALS
_computing_structure_solution SHELXS97
_diffrn_ambient_temperature 173.1
_diffrn_detector_area_resol_mean 10.00
_diffrn_measured_fraction_theta_full 0.966
_diffrn_measured_fraction_theta_max 0.779
_diffrn_measurement_device_type 'Rigaku RAXIS-UNKNOWN'
_diffrn_measurement_method \w
_diffrn_radiation_type 'Mo K\a'
_diffrn_radiation_wavelength 0.71070
_diffrn_reflns_av_R_equivalents 0.042
_diffrn_reflns_limit_h_max 10
_diffrn_reflns_limit_h_min -17
_diffrn_reflns_limit_k_max 23
_diffrn_reflns_limit_k_min -20
_diffrn_reflns_limit_l_max 31
_diffrn_reflns_limit_l_min -30
_diffrn_reflns_number 25370
_diffrn_reflns_theta_full 30.00
_diffrn_reflns_theta_max 35.74
_exptl_absorpt_coefficient_mu 1.000
_exptl_absorpt_correction_type none
_exptl_crystal_colour deep-red
_exptl_crystal_density_diffrn 1.307
_exptl_crystal_density_method 'not measured'
_exptl_crystal_description plate
_exptl_crystal_F_000 1344.00
_exptl_crystal_size_max 0.41
_exptl_crystal_size_mid 0.22
_exptl_crystal_size_min 0.09
_refine_diff_density_max 0.67
_refine_diff_density_min -0.49
_refine_ls_extinction_method none
_refine_ls_goodness_of_fit_ref 1.040
_refine_ls_hydrogen_treatment refall
_refine_ls_number_parameters 373
_refine_ls_number_reflns 6538
_refine_ls_R_factor_gt 0.0361
_refine_ls_shift/su_max 0.0000
_refine_ls_structure_factor_coef F
_refine_ls_weighting_details
;
Chebychev polynomial with 3 parameters (Carruthers & Watkin, 1979)
13.0520 -4.8971 10.6057
;
_refine_ls_weighting_scheme calc
_refine_ls_wR_factor_ref 0.0414
_reflns_number_gt 6538
_reflns_number_total 9298
_reflns_threshold_expression F^2^>2.0\s(F^2^)
_cod_data_source_file c1cc16351e.txt
_cod_data_source_block '__Sara1'
_cod_original_cell_volume 3295.91(20)
_cod_original_formula_sum 'C34 H46 B I N4 '
_cod_database_code 7107208

loop_
_symmetry_equiv_pos_site_id
_symmetry_equiv_pos_as_xyz
1 +X,+Y,+Z
2 -X,1/2+Y,1/2-Z
3 -X,-Y,-Z
4 +X,1/2-Y,1/2+Z

loop_
_atom_site_label
_atom_site_type_symbol
_atom_site_fract_x
_atom_site_fract_y
_atom_site_fract_z
_atom_site_U_iso_or_equiv
_atom_site_adp_type
_atom_site_occupancy
_atom_site_symmetry_multiplicity
_atom_site_calc_flag
_atom_site_refinement_flags
I1 I 0.817940(10) 0.821380(10) 0.085580(10) 0.04492(3) Uani 1.00 1 d .
N1 N 0.64594(15) 0.49623(12) 0.34036(8) 0.0322(3) Uani 1.00 1 d .
N2 N 0.48643(16) 0.59069(12) 0.27070(8) 0.0338(3) Uani 1.00 1 d .
N3 N 0.70958(16) 0.65246(12) 0.30320(8) 0.0327(3) Uani 1.00 1 d .
N4 N 0.66500(16) 0.52555(12) 0.22321(8) 0.0333(3) Uani 1.00 1 d .
C1 C 0.75527(19) 0.45877(14) 0.36971(9) 0.0330(4) Uani 1.00 1 d .
C2 C 0.73526(19) 0.40448(14) 0.42281(9) 0.0336(4) Uani 1.00 1 d .
C3 C 0.6091(2) 0.40974(14) 0.42547(9) 0.0357(4) Uani 1.00 1 d .
C4 C 0.55236(19) 0.46698(14) 0.37355(9) 0.0344(4) Uani 1.00 1 d .
C5 C 0.4303(2) 0.49411(15) 0.35475(10) 0.0364(4) Uani 1.00 1 d .
C6 C 0.39606(19) 0.55493(15) 0.30370(10) 0.0358(4) Uani 1.00 1 d .
C7 C 0.2782(2) 0.58922(16) 0.27529(11) 0.0407(5) Uani 1.00 1 d .
C8 C 0.2967(2) 0.64643(16) 0.22469(11) 0.0407(5) Uani 1.00 1 d .
C9 C 0.4251(2) 0.64545(15) 0.22257(10) 0.0371(4) Uani 1.00 1 d .
C10 C 0.7121(2) 0.70751(15) 0.35539(9) 0.0352(4) Uani 1.00 1 d .
C11 C 0.7987(2) 0.77992(15) 0.35402(10) 0.0392(5) Uani 1.00 1 d .
C12 C 0.8512(2) 0.76768(15) 0.29936(10) 0.0398(5) Uani 1.00 1 d .
C13 C 0.7958(2) 0.68775(14) 0.26791(10) 0.0357(4) Uani 1.00 1 d .
C14 C 0.8143(2) 0.64537(15) 0.21198(10) 0.0378(4) Uani 1.00 1 d .
C15 C 0.7508(2) 0.56563(15) 0.18954(10) 0.0358(4) Uani 1.00 1 d .
C16 C 0.7526(2) 0.51371(16) 0.13318(10) 0.0412(5) Uani 1.00 1 d .
C17 C 0.6675(2) 0.44180(15) 0.13308(11) 0.0425(5) Uani 1.00 1 d .
C18 C 0.6150(2) 0.45081(15) 0.18885(10) 0.0383(4) Uani 1.00 1 d .
C19 C 0.8756(2) 0.47384(17) 0.34709(11) 0.0413(5) Uani 1.00 1 d .
C20 C 0.8335(2) 0.35420(16) 0.46823(10) 0.0394(4) Uani 1.00 1 d .
C21 C 0.8754(3) 0.4066(2) 0.52983(15) 0.0752(9) Uani 1.00 1 d .
C22 C 0.5422(2) 0.36613(19) 0.47356(12) 0.0472(6) Uani 1.00 1 d .
C23 C 0.1565(2) 0.56819(19) 0.29608(13) 0.0501(6) Uani 1.00 1 d .
C24 C 0.1983(2) 0.69556(19) 0.17842(14) 0.0539(6) Uani 1.00 1 d .
C25 C 0.1535(4) 0.6398(2) 0.1185(2) 0.0843(10) Uani 1.00 1 d .
C26 C 0.4892(2) 0.69406(16) 0.17549(11) 0.0434(5) Uani 1.00 1 d .
C27 C 0.6358(2) 0.68898(16) 0.40572(10) 0.0416(5) Uani 1.00 1 d .
C28 C 0.8285(2) 0.85568(18) 0.40278(13) 0.0498(6) Uani 1.00 1 d .
C29 C 0.9475(3) 0.8397(2) 0.44990(13) 0.0579(7) Uani 1.00 1 d .
C30 C 0.9475(2) 0.82639(18) 0.27647(13) 0.0532(6) Uani 1.00 1 d .
C31 C 0.8288(2) 0.53497(18) 0.08359(11) 0.0485(6) Uani 1.00 1 d .
C32 C 0.6376(3) 0.3665(2) 0.08380(15) 0.0613(8) Uani 1.00 1 d .
C33 C 0.7121(6) 0.2801(4) 0.1139(3) 0.0620(16) Uani 0.50 1 d P
C34 C 0.5187(2) 0.39050(19) 0.20949(13) 0.0529(6) Uani 1.00 1 d .
C35 C 0.5313(9) 0.4028(5) 0.0267(3) 0.087(2) Uani 0.50 1 d P
B1 B 0.6270(2) 0.56639(15) 0.28445(10) 0.0317(4) Uani 1.00 1 d .
H1 H 0.9350 0.4298 0.3665 0.050 Uiso 1.00 1 c R
H2 H 0.8632 0.4672 0.3017 0.050 Uiso 1.00 1 c R
H3 H 0.9052 0.5343 0.3586 0.050 Uiso 1.00 1 c R
H4 H 0.9031 0.3447 0.4479 0.046 Uiso 1.00 1 c R
H5 H 0.8006 0.2964 0.4782 0.046 Uiso 1.00 1 c R
H6 H 0.9429 0.4452 0.5252 0.086 Uiso 1.00 1 c R
H7 H 0.8079 0.4427 0.5391 0.086 Uiso 1.00 1 c R
H8 H 0.9002 0.3639 0.5639 0.086 Uiso 1.00 1 c R
H9 H 0.5531 0.4022 0.5113 0.058 Uiso 1.00 1 c R
H10 H 0.4555 0.3614 0.4561 0.058 Uiso 1.00 1 c R
H11 H 0.5744 0.3056 0.4835 0.058 Uiso 1.00 1 c R
H12 H 0.3681 0.4704 0.3767 0.044 Uiso 1.00 1 c R
H13 H 0.1666 0.5170 0.3246 0.060 Uiso 1.00 1 c R
H14 H 0.1305 0.6204 0.3175 0.060 Uiso 1.00 1 c R
H15 H 0.0952 0.5541 0.2596 0.060 Uiso 1.00 1 c R
H16 H 0.2311 0.7525 0.1667 0.064 Uiso 1.00 1 c R
H17 H 0.1287 0.7073 0.1989 0.064 Uiso 1.00 1 c R
H18 H 0.0684 0.6540 0.1020 0.093 Uiso 1.00 1 c R
H19 H 0.2029 0.6540 0.0874 0.093 Uiso 1.00 1 c R
H20 H 0.1600 0.5756 0.1285 0.093 Uiso 1.00 1 c R
H21 H 0.5079 0.6510 0.1447 0.052 Uiso 1.00 1 c R
H22 H 0.4357 0.7408 0.1541 0.052 Uiso 1.00 1 c R
H23 H 0.5635 0.7213 0.1973 0.052 Uiso 1.00 1 c R
H24 H 0.6336 0.7428 0.4315 0.050 Uiso 1.00 1 c R
H25 H 0.6705 0.6394 0.4321 0.050 Uiso 1.00 1 c R
H26 H 0.5527 0.6738 0.3859 0.050 Uiso 1.00 1 c R
H27 H 0.7458 0.8771 0.4180 0.060 Uiso 1.00 1 c R
H28 H 0.8298 0.9161 0.3830 0.060 Uiso 1.00 1 c R
H29 H 0.9845 0.8970 0.4638 0.070 Uiso 1.00 1 c R
H30 H 0.9294 0.8065 0.4860 0.070 Uiso 1.00 1 c R
H31 H 1.0037 0.8045 0.4299 0.070 Uiso 1.00 1 c R
H32 H 0.9445 0.8873 0.2930 0.065 Uiso 1.00 1 c R
H33 H 0.9317 0.8287 0.2308 0.065 Uiso 1.00 1 c R
H34 H 1.0277 0.8010 0.2910 0.065 Uiso 1.00 1 c R
H35 H 0.8725 0.6714 0.1884 0.046 Uiso 1.00 1 c R
H36 H 0.9113 0.5112 0.0969 0.062 Uiso 1.00 1 c R
H37 H 0.8338 0.5999 0.0784 0.062 Uiso 1.00 1 c R
H38 H 0.7931 0.5075 0.0440 0.062 Uiso 1.00 1 c R
H39 H 0.7224 0.2828 0.1606 0.075 Uiso 0.50 1 c R
H40 H 0.7950 0.2803 0.1012 0.075 Uiso 0.50 1 c R
H41 H 0.6686 0.2231 0.0982 0.075 Uiso 0.50 1 c R
H42 H 0.4392 0.4207 0.2001 0.064 Uiso 1.00 1 c R
H43 H 0.5384 0.3796 0.2545 0.064 Uiso 1.00 1 c R
H44 H 0.5137 0.3336 0.1873 0.064 Uiso 1.00 1 c R
H139 H 0.5423 0.3726 -0.0138 0.105 Uiso 0.50 1 c R
H140 H 0.5393 0.4696 0.0221 0.105 Uiso 0.50 1 c R
H141 H 0.4490 0.3878 0.0358 0.105 Uiso 0.50 1 c R

loop_
_atom_site_aniso_label
_atom_site_aniso_U_11
_atom_site_aniso_U_22
_atom_site_aniso_U_33
_atom_site_aniso_U_12
_atom_site_aniso_U_13
_atom_site_aniso_U_23
I1 0.04116(8) 0.04641(8) 0.04564(8) 0.00041(7) 0.00342(5) -0.00312(7)
N1 0.0294(7) 0.0340(7) 0.0338(7) -0.0015(6) 0.0073(5) 0.0051(6)
N2 0.0308(7) 0.0363(7) 0.0343(7) -0.0011(6) 0.0055(5) 0.0066(6)
N3 0.0331(7) 0.0335(7) 0.0316(7) -0.0030(6) 0.0058(5) 0.0020(5)
N4 0.0326(7) 0.0349(7) 0.0330(7) -0.0051(6) 0.0073(5) 0.0016(6)
C1 0.0336(9) 0.0317(8) 0.0336(8) 0.0003(7) 0.0056(6) 0.0015(6)
C2 0.0345(9) 0.0328(8) 0.0328(8) 0.0004(7) 0.0041(6) 0.0027(6)
C3 0.0376(9) 0.0356(9) 0.0343(8) 0.0001(7) 0.0072(7) 0.0063(7)
C4 0.0321(9) 0.0360(9) 0.0357(8) -0.0006(7) 0.0076(6) 0.0078(7)
C5 0.0333(9) 0.0385(9) 0.0387(9) -0.0001(7) 0.0100(7) 0.0072(7)
C6 0.0300(8) 0.0395(9) 0.0385(9) -0.0003(7) 0.0080(7) 0.0073(7)
C7 0.0333(9) 0.0433(10) 0.0456(10) 0.0025(8) 0.0073(8) 0.0083(8)
C8 0.0364(10) 0.0401(10) 0.0449(10) 0.0045(8) 0.0049(8) 0.0100(8)
C9 0.0383(10) 0.0349(9) 0.0379(9) 0.0006(7) 0.0063(7) 0.0074(7)
C10 0.0353(9) 0.0377(9) 0.0321(8) 0.0020(7) 0.0045(7) 0.0008(7)
C11 0.0418(10) 0.0368(9) 0.0382(9) -0.0006(8) 0.0048(7) -0.0008(8)
C12 0.0435(11) 0.0377(10) 0.0382(9) -0.0092(8) 0.0070(8) -0.0008(7)
C13 0.0365(9) 0.0364(9) 0.0348(8) -0.0065(7) 0.0074(7) 0.0006(7)
C14 0.0402(10) 0.0379(9) 0.0372(9) -0.0077(8) 0.0120(7) 0.0002(7)
C15 0.0371(9) 0.0371(9) 0.0350(8) -0.0046(7) 0.0115(7) -0.0001(7)
C16 0.0474(11) 0.0403(10) 0.0382(10) -0.0065(8) 0.0141(8) -0.0035(8)
C17 0.0496(12) 0.0379(10) 0.0413(10) -0.0086(8) 0.0111(8) -0.0057(8)
C18 0.0407(10) 0.0352(9) 0.0386(9) -0.0075(8) 0.0063(7) -0.0004(7)
C19 0.0300(9) 0.0483(11) 0.0463(10) 0.0024(8) 0.0086(7) 0.0095(9)
C20 0.0380(10) 0.0404(9) 0.0388(9) 0.0053(8) 0.0045(7) 0.0055(8)
C21 0.087(2) 0.0683(19) 0.0565(16) 0.0199(17) -0.0247(15) -0.0112(14)
C22 0.0410(11) 0.0573(13) 0.0449(11) 0.0022(10) 0.0117(8) 0.0216(10)
C23 0.0328(10) 0.0571(13) 0.0612(14) 0.0054(9) 0.0106(9) 0.0171(11)
C24 0.0426(12) 0.0544(14) 0.0638(14) 0.0099(10) 0.0071(10) 0.0241(11)
C25 0.081(2) 0.0607(17) 0.091(2) -0.0092(17) -0.0399(19) 0.0239(17)
C26 0.0433(11) 0.0449(12) 0.0425(10) 0.0029(8) 0.0087(8) 0.0147(8)
C27 0.0422(10) 0.0486(12) 0.0351(9) 0.0006(9) 0.0097(7) -0.0010(8)
C28 0.0566(14) 0.0431(11) 0.0499(12) -0.0050(10) 0.0098(10) -0.0094(9)
C29 0.0573(15) 0.0685(17) 0.0476(12) -0.0169(12) 0.0079(11) -0.0121(11)
C30 0.0637(15) 0.0478(12) 0.0500(12) -0.0231(12) 0.0153(11) -0.0053(10)
C31 0.0614(14) 0.0469(11) 0.0432(11) -0.0097(11) 0.0260(10) -0.0089(9)
C32 0.0732(18) 0.0533(15) 0.0607(15) -0.0194(13) 0.0212(13) -0.0227(12)
C33 0.065(3) 0.056(3) 0.065(3) -0.006(2) 0.009(2) -0.019(2)
C34 0.0586(14) 0.0503(13) 0.0529(13) -0.0230(11) 0.0186(11) -0.0066(10)
C35 0.120(6) 0.085(4) 0.050(3) -0.042(4) -0.000(3) -0.017(3)
B1 0.0324(9) 0.0315(9) 0.0317(9) -0.0019(7) 0.0069(7) 0.0040(7)

loop_
_atom_type_symbol
_atom_type_description
_atom_type_scat_dispersion_real
_atom_type_scat_dispersion_imag
_atom_type_scat_source
C C 0.003 0.002
;
International Tables for Crystallography
(1992, Vol. C, Tables 4.2.6.8 and 6.1.1.4)
;
H H 0.000 0.000
;
International Tables for Crystallography
(1992, Vol. C, Table 6.1.1.4)
;
N N 0.006 0.003
;
International Tables for Crystallography
(1992, Vol. C, Tables 4.2.6.8 and 6.1.1.4)
;
B B 0.001 0.001
;
International Tables for Crystallography
(1992, Vol. C, Tables 4.2.6.8 and 6.1.1.4)
;
I I -0.474 1.812
;
International Tables for Crystallography
(1992, Vol. C, Tables 4.2.6.8 and 6.1.1.4)
;

loop_
_geom_angle_atom_site_label_1
_geom_angle_atom_site_label_2
_geom_angle_atom_site_label_3
_geom_angle
_geom_angle_publ_flag
C1 N1 C4 107.92(16) yes
C1 N1 B1 126.96(17) yes
C4 N1 B1 124.87(16) yes
C6 N2 C9 106.94(17) yes
C6 N2 B1 125.50(16) yes
C9 N2 B1 127.44(18) yes
C10 N3 C13 107.50(17) yes
C10 N3 B1 127.49(18) yes
C13 N3 B1 125.01(17) yes
C15 N4 C18 107.36(17) yes
C15 N4 B1 124.78(16) yes
C18 N4 B1 127.60(18) yes
N1 C1 C2 109.79(18) yes
N1 C1 C19 123.12(18) yes
C2 C1 C19 127.09(17) yes
C1 C2 C3 107.09(16) yes
C1 C2 C20 125.85(19) yes
C3 C2 C20 127.02(19) yes
C2 C3 C4 107.34(18) yes
C2 C3 C22 127.68(18) yes
C4 C3 C22 124.97(19) yes
N1 C4 C3 107.85(17) yes
N1 C4 C5 121.36(17) yes
C3 C4 C5 130.8(2) yes
C4 C5 C6 121.1(2) yes
N2 C6 C5 120.30(18) yes
N2 C6 C7 108.94(18) yes
C5 C6 C7 130.7(2) yes
C6 C7 C8 107.0(2) yes
C6 C7 C23 126.1(2) yes
C8 C7 C23 126.9(2) yes
C7 C8 C9 107.33(18) yes
C7 C8 C24 126.8(2) yes
C9 C8 C24 125.8(2) yes
N2 C9 C8 109.81(19) yes
N2 C9 C26 123.2(2) yes
C8 C9 C26 127.03(19) yes
N3 C10 C11 109.66(19) yes
N3 C10 C27 122.84(19) yes
C11 C10 C27 127.47(18) yes
C10 C11 C12 107.27(18) yes
C10 C11 C28 126.3(2) yes
C12 C11 C28 126.5(2) yes
C11 C12 C13 106.9(2) yes
C11 C12 C30 127.8(2) yes
C13 C12 C30 125.3(2) yes
N3 C13 C12 108.63(18) yes
N3 C13 C14 120.64(18) yes
C12 C13 C14 130.7(2) yes
C13 C14 C15 121.7(2) yes
N4 C15 C14 120.64(19) yes
N4 C15 C16 108.62(18) yes
C14 C15 C16 130.7(2) yes
C15 C16 C17 106.9(2) yes
C15 C16 C31 125.5(2) yes
C17 C16 C31 127.6(2) yes
C16 C17 C18 107.38(19) yes
C16 C17 C32 127.2(2) yes
C18 C17 C32 125.4(2) yes
N4 C18 C17 109.76(19) yes
N4 C18 C34 123.1(2) yes
C17 C18 C34 127.2(2) yes
C2 C20 C21 112.5(2) yes
C8 C24 C25 112.5(2) yes
C11 C28 C29 113.5(2) yes
C17 C32 C33 105.4(3) yes
C17 C32 C35 108.8(3) yes
C33 C32 C35 145.1(4) yes
N1 B1 N2 106.67(16) yes
N1 B1 N3 109.96(14) yes
N1 B1 N4 111.72(16) yes
N2 B1 N3 112.07(16) yes
N2 B1 N4 109.44(14) yes
N3 B1 N4 107.05(17) yes
C4 C5 H12 119.4 no
C6 C5 H12 119.5 no
C13 C14 H35 119.1 no
C15 C14 H35 119.2 no
C1 C19 H1 109.5 no
C1 C19 H2 109.6 no
C1 C19 H3 109.3 no
H1 C19 H2 109.5 no
H1 C19 H3 109.5 no
H2 C19 H3 109.5 no
C2 C20 H4 108.5 no
C2 C20 H5 108.5 no
C21 C20 H4 108.8 no
C21 C20 H5 108.7 no
H4 C20 H5 109.7 no
C20 C21 H6 109.4 no
C20 C21 H7 109.2 no
C20 C21 H8 109.3 no
H6 C21 H7 109.8 no
H6 C21 H8 110.0 no
H7 C21 H8 109.1 no
C3 C22 H9 109.8 no
C3 C22 H10 109.6 no
C3 C22 H11 109.6 no
H9 C22 H10 109.5 no
H9 C22 H11 109.6 no
H10 C22 H11 108.7 no
C7 C23 H13 109.6 no
C7 C23 H14 109.4 no
C7 C23 H15 109.6 no
H13 C23 H14 109.3 no
H13 C23 H15 109.5 no
H14 C23 H15 109.5 no
C8 C24 H16 108.9 no
C8 C24 H17 108.9 no
C25 C24 H16 109.1 no
C25 C24 H17 108.2 no
H16 C24 H17 109.2 no
C24 C25 H18 109.9 no
C24 C25 H19 109.2 no
C24 C25 H20 109.7 no
H18 C25 H19 109.6 no
H18 C25 H20 108.8 no
H19 C25 H20 109.6 no
C9 C26 H21 109.4 no
C9 C26 H22 109.5 no
C9 C26 H23 109.5 no
H21 C26 H22 109.1 no
H21 C26 H23 109.9 no
H22 C26 H23 109.5 no
C10 C27 H24 109.6 no
C10 C27 H25 110.0 no
C10 C27 H26 109.6 no
H24 C27 H25 109.4 no
H24 C27 H26 108.8 no
H25 C27 H26 109.4 no
C11 C28 H27 109.4 no
C11 C28 H28 112.4 no
C29 C28 H27 121.6 no
C29 C28 H28 110.3 no
H27 C28 H28 86.9 no
C28 C29 H29 109.9 no
C28 C29 H30 109.4 no
C28 C29 H31 109.6 no
H29 C29 H30 109.4 no
H29 C29 H31 109.6 no
H30 C29 H31 109.0 no
C12 C30 H32 109.7 no
C12 C30 H33 109.7 no
C12 C30 H34 109.5 no
H32 C30 H33 109.1 no
H32 C30 H34 109.3 no
H33 C30 H34 109.4 no
C16 C31 H36 109.3 no
C16 C31 H37 109.8 no
C16 C31 H38 110.2 no
H36 C31 H37 108.8 no
H36 C31 H38 109.0 no
H37 C31 H38 109.7 no
C32 C33 H39 109.8 no
C32 C33 H40 108.7 no
C32 C33 H41 110.6 no
H39 C33 H40 109.2 no
H39 C33 H41 109.8 no
H40 C33 H41 108.7 no
C18 C34 H42 109.2 no
C18 C34 H43 110.1 no
C18 C34 H44 110.3 no
H42 C34 H43 108.5 no
H42 C34 H44 109.0 no
H43 C34 H44 109.6 no
C32 C35 H139 108.9 no
C32 C35 H140 109.5 no
C32 C35 H141 110.1 no
H139 C35 H140 109.0 no
H139 C35 H141 109.3 no
H140 C35 H141 110.0 no

loop_
_geom_bond_atom_site_label_1
_geom_bond_atom_site_label_2
_geom_bond_distance
_geom_bond_publ_flag
N1 C1 1.357(2) yes
N1 C4 1.403(2) yes
N1 B1 1.547(2) yes
N2 C6 1.405(2) yes
N2 C9 1.369(2) yes
N2 B1 1.550(2) yes
N3 C10 1.360(2) yes
N3 C13 1.398(2) yes
N3 B1 1.549(2) yes
N4 C15 1.400(2) yes
N4 C18 1.364(2) yes
N4 B1 1.547(2) yes
C1 C2 1.421(2) yes
C1 C19 1.490(3) yes
C2 C3 1.389(3) yes
C2 C20 1.496(2) yes
C3 C4 1.428(2) yes
C3 C22 1.494(3) yes
C4 C5 1.378(2) yes
C5 C6 1.394(2) yes
C6 C7 1.409(2) yes
C7 C8 1.398(3) yes
C7 C23 1.502(3) yes
C8 C9 1.409(3) yes
C8 C24 1.499(3) yes
C9 C26 1.492(3) yes
C10 C11 1.416(3) yes
C10 C27 1.489(3) yes
C11 C12 1.390(3) yes
C11 C28 1.503(3) yes
C12 C13 1.418(2) yes
C12 C30 1.498(3) yes
C13 C14 1.380(3) yes
C14 C15 1.388(3) yes
C15 C16 1.414(3) yes
C16 C17 1.396(3) yes
C16 C31 1.482(3) yes
C17 C18 1.406(3) yes
C17 C32 1.505(3) yes
C18 C34 1.491(3) yes
C20 C21 1.508(3) yes
C24 C25 1.510(4) yes
C28 C29 1.508(3) yes
C32 C33 1.567(7) yes
C32 C35 1.608(8) yes
C5 H12 0.951 no
C14 H35 0.952 no
C19 H1 0.950 no
C19 H2 0.951 no
C19 H3 0.951 no
C20 H4 0.947 no
C20 H5 0.950 no
C21 H6 0.943 no
C21 H7 0.952 no
C21 H8 0.952 no
C22 H9 0.945 no
C22 H10 0.955 no
C22 H11 0.955 no
C23 H13 0.951 no
C23 H14 0.952 no
C23 H15 0.949 no
C24 H16 0.950 no
C24 H17 0.953 no
C25 H18 0.954 no
C25 H19 0.945 no
C25 H20 0.955 no
C26 H21 0.951 no
C26 H22 0.954 no
C26 H23 0.945 no
C27 H24 0.955 no
C27 H25 0.947 no
C27 H26 0.954 no
C28 H27 1.057 no
C28 H28 0.972 no
C29 H29 0.948 no
C29 H30 0.954 no
C29 H31 0.952 no
C30 H32 0.953 no
C30 H33 0.952 no
C30 H34 0.949 no
C31 H36 0.958 no
C31 H37 0.951 no
C31 H38 0.947 no
C33 H39 0.976 no
C33 H40 0.988 no
C33 H41 0.981 no
C34 H42 0.960 no
C34 H43 0.952 no
C34 H44 0.947 no
C35 H139 0.988 no
C35 H140 0.979 no
C35 H141 0.975 no

loop_
_geom_contact_atom_site_label_1
_geom_contact_atom_site_label_2
_geom_contact_distance
_geom_contact_site_symmetry_2
N1 N2 2.484(2) .
N1 N3 2.536(2) .
N1 N4 2.561(2) .
N1 C2 2.272(2) .
N1 C3 2.289(2) .
N1 C5 2.425(2) .
N1 C6 2.829(2) .
N1 C10 3.151(2) .
N1 C18 3.233(2) .
N1 C19 2.504(2) .
N1 C27 3.130(2) .
N1 C34 3.254(3) .
N2 N1 2.484(2) .
N2 N3 2.570(2) .
N2 N4 2.528(2) .
N2 C4 2.815(2) .
N2 C5 2.427(2) .
N2 C7 2.290(2) .
N2 C8 2.273(2) .
N2 C10 3.253(2) .
N2 C18 3.154(2) .
N2 C26 2.517(2) .
N2 C27 3.347(2) .
N2 C34 3.224(3) .
N3 N1 2.536(2) .
N3 N2 2.570(2) .
N3 N4 2.490(2) .
N3 C1 3.142(2) .
N3 C9 3.266(2) .
N3 C11 2.269(2) .
N3 C12 2.287(2) .
N3 C14 2.414(2) .
N3 C15 2.822(2) .
N3 C19 3.202(2) .
N3 C26 3.339(2) .
N3 C27 2.502(2) .
N4 N1 2.561(2) .
N4 N2 2.528(2) .
N4 N3 2.490(2) .
N4 C1 3.232(2) .
N4 C9 3.139(2) .
N4 C13 2.826(2) .
N4 C14 2.422(2) .
N4 C16 2.285(3) .
N4 C17 2.266(2) .
N4 C19 3.252(2) .
N4 C26 3.160(2) .
N4 C34 2.511(3) .
C1 N3 3.142(2) .
C1 N4 3.232(2) .
C1 C3 2.260(3) .
C1 C4 2.232(2) .
C1 C5 3.540(3) .
C1 C20 2.598(2) .
C1 C21 3.494(3) .
C1 B1 2.599(2) .
C2 N1 2.272(2) .
C2 C4 2.269(2) .
C2 C19 2.606(3) .
C2 C21 2.499(3) .
C2 C22 2.588(3) .
C3 N1 2.289(2) .
C3 C1 2.260(3) .
C3 C5 2.551(2) .
C3 C20 2.583(3) .
C3 C21 3.323(4) .
C4 N2 2.815(2) .
C4 C1 2.232(2) .
C4 C2 2.269(2) .
C4 C6 2.414(2) .
C4 C22 2.592(3) .
C4 C27 3.382(3) .
C4 B1 2.616(3) .
C5 N1 2.425(2) .
C5 N2 2.427(2) .
C5 C1 3.540(3) .
C5 C3 2.551(2) .
C5 C7 2.548(2) .
C5 C9 3.549(3) .
C5 C22 3.190(3) .
C5 C23 3.209(3) .
C5 B1 3.008(3) .
C6 N1 2.829(2) .
C6 C4 2.414(2) .
C6 C8 2.256(2) .
C6 C9 2.229(3) .
C6 C23 2.596(3) .
C6 C34 3.521(3) .
C6 B1 2.627(3) .
C7 N2 2.290(2) .
C7 C5 2.548(2) .
C7 C9 2.261(3) .
C7 C24 2.591(3) .
C7 C25 3.436(4) .
C8 N2 2.273(2) .
C8 C6 2.256(2) .
C8 C23 2.595(3) .
C8 C25 2.501(4) .
C8 C26 2.597(3) .
C9 N3 3.266(2) .
C9 N4 3.139(2) .
C9 C5 3.549(3) .
C9 C6 2.229(3) .
C9 C7 2.261(3) .
C9 C24 2.589(3) .
C9 C25 3.365(4) .
C9 B1 2.618(2) .
C10 N1 3.151(2) .
C10 N2 3.253(2) .
C10 C12 2.260(3) .
C10 C13 2.224(3) .
C10 C14 3.531(3) .
C10 C28 2.605(3) .
C10 C29 3.528(3) .
C10 B1 2.610(2) .
C11 N3 2.269(2) .
C11 C13 2.256(3) .
C11 C27 2.605(3) .
C11 C29 2.517(3) .
C11 C30 2.594(4) .
C12 N3 2.287(2) .
C12 C10 2.260(3) .
C12 C14 2.543(3) .
C12 C28 2.584(3) .
C12 C29 3.341(3) .
C13 N4 2.826(2) .
C13 C10 2.224(3) .
C13 C11 2.256(3) .
C13 C15 2.417(2) .
C13 C19 3.560(3) .
C13 C26 3.564(3) .
C13 C30 2.589(3) .
C13 B1 2.615(3) .
C14 N3 2.414(2) .
C14 N4 2.422(2) .
C14 C10 3.531(3) .
C14 C12 2.543(3) .
C14 C16 2.546(3) .
C14 C18 3.542(3) .
C14 C26 3.563(3) .
C14 C30 3.188(3) .
C14 C31 3.183(3) .
C14 B1 2.991(3) .
C15 N3 2.822(2) .
C15 C13 2.417(2) .
C15 C17 2.257(3) .
C15 C18 2.227(3) .
C15 C26 3.377(3) .
C15 C31 2.575(3) .
C15 B1 2.612(3) .
C16 N4 2.285(3) .
C16 C14 2.546(3) .
C16 C18 2.259(3) .
C16 C32 2.600(3) .
C16 C33 3.432(6) .
C16 C35 3.401(8) .
C17 N4 2.266(2) .
C17 C15 2.257(3) .
C17 C31 2.584(3) .
C17 C33 2.444(6) .
C17 C34 2.596(4) .
C17 C35 2.532(7) .
C18 N1 3.233(2) .
C18 N2 3.154(2) .
C18 C14 3.542(3) .
C18 C15 2.227(3) .
C18 C16 2.259(3) .
C18 C32 2.588(3) .
C18 C33 3.220(7) .
C18 C35 3.463(6) .
C18 B1 2.613(3) .
C19 N1 2.504(2) .
C19 N3 3.202(2) .
C19 N4 3.252(2) .
C19 C2 2.606(3) .
C19 C13 3.560(3) .
C19 C20 3.196(3) .
C19 B1 3.104(3) .
C20 C1 2.598(2) .
C20 C3 2.583(3) .
C20 C19 3.196(3) .
C20 C22 3.203(3) .
C21 C1 3.494(3) .
C21 C2 2.499(3) .
C21 C3 3.323(4) .
C22 C2 2.588(3) .
C22 C4 2.592(3) .
C22 C5 3.190(3) .
C22 C20 3.203(3) .
C22 C27 3.564(3) 3_666
C23 C5 3.209(3) .
C23 C6 2.596(3) .
C23 C8 2.595(3) .
C23 C24 3.198(4) .
C24 C7 2.591(3) .
C24 C9 2.589(3) .
C24 C23 3.198(4) .
C24 C26 3.184(3) .
C25 C7 3.436(4) .
C25 C8 2.501(4) .
C25 C9 3.365(4) .
C26 N2 2.517(2) .
C26 N3 3.339(2) .
C26 N4 3.160(2) .
C26 C8 2.597(3) .
C26 C13 3.564(3) .
C26 C14 3.563(3) .
C26 C15 3.377(3) .
C26 C24 3.184(3) .
C26 B1 3.127(3) .
C27 N1 3.130(2) .
C27 N2 3.347(2) .
C27 N3 2.502(2) .
C27 C4 3.382(3) .
C27 C11 2.605(3) .
C27 C22 3.564(3) 3_666
C27 C28 3.212(3) .
C27 B1 3.111(3) .
C28 C10 2.605(3) .
C28 C12 2.584(3) .
C28 C27 3.212(3) .
C28 C30 3.201(4) .
C29 C10 3.528(3) .
C29 C11 2.517(3) .
C29 C12 3.341(3) .
C30 C11 2.594(4) .
C30 C13 2.589(3) .
C30 C14 3.188(3) .
C30 C28 3.201(4) .
C31 C14 3.183(3) .
C31 C15 2.575(3) .
C31 C17 2.584(3) .
C31 C32 3.213(4) .
C32 C16 2.600(3) .
C32 C18 2.588(3) .
C32 C31 3.213(4) .
C32 C34 3.180(4) .
C33 C16 3.432(6) .
C33 C17 2.444(6) .
C33 C18 3.220(7) .
C33 C34 3.553(7) .
C33 C35 3.029(10) .
C34 N1 3.254(3) .
C34 N2 3.224(3) .
C34 N4 2.511(3) .
C34 C6 3.521(3) .
C34 C17 2.596(4) .
C34 C32 3.180(4) .
C34 C33 3.553(7) .
C34 B1 3.124(3) .
C35 C16 3.401(8) .
C35 C17 2.532(7) .
C35 C18 3.463(6) .
C35 C33 3.029(10) .
C35 C35 3.069(11) 3_665
B1 C1 2.599(2) .
B1 C4 2.616(3) .
B1 C5 3.008(3) .
B1 C6 2.627(3) .
B1 C9 2.618(2) .
B1 C10 2.610(2) .
B1 C13 2.615(3) .
B1 C14 2.991(3) .
B1 C15 2.612(3) .
B1 C18 2.613(3) .
B1 C19 3.104(3) .
B1 C26 3.127(3) .
B1 C27 3.111(3) .
B1 C34 3.124(3) .
I1 H1 3.129 2_755
I1 H4 3.261 2_755
I1 H7 3.556 4_564
I1 H10 3.013 2_655
I1 H12 3.163 2_655
I1 H13 3.403 2_655
I1 H25 3.409 4_564
I1 H30 3.204 4_564
I1 H33 3.107 .
I1 H35 3.060 .
I1 H37 3.221 .
N1 H1 3.248 .
N1 H2 2.674 .
N1 H3 2.839 .
N1 H12 3.277 .
N1 H25 2.822 .
N1 H26 2.991 .
N1 H42 3.567 .
N1 H43 2.604 .
N2 H12 3.282 .
N2 H21 2.857 .
N2 H22 3.264 .
N2 H23 2.679 .
N2 H26 2.702 .
N2 H42 2.881 .
N2 H43 3.143 .
N3 H2 3.170 .
N3 H3 2.825 .
N3 H23 2.701 .
N3 H24 3.253 .
N3 H25 2.841 .
N3 H26 2.675 .
N3 H35 3.267 .
N4 H2 2.623 .
N4 H3 3.526 .
N4 H21 2.829 .
N4 H23 3.062 .
N4 H35 3.275 .
N4 H42 2.861 .
N4 H43 2.674 .
N4 H44 3.257 .
C1 H1 2.017 .
C1 H2 2.018 .
C1 H3 2.016 .
C1 H4 2.669 .
C1 H5 3.265 .
C1 H6 3.561 .
C1 H7 3.538 .
C1 H16 3.099 2_645
C1 H25 3.145 .
C1 H43 3.288 .
C2 H1 2.687 .
C2 H2 3.258 .
C2 H3 3.117 .
C2 H4 2.010 .
C2 H5 2.010 .
C2 H6 2.905 .
C2 H7 2.511 .
C2 H8 3.256 .
C2 H9 2.963 .
C2 H10 3.310 .
C2 H11 2.754 .
C2 H16 2.972 2_645
C2 H22 3.269 2_645
C2 H25 3.492 .
C3 H4 3.294 .
C3 H5 2.735 .
C3 H7 2.978 .
C3 H9 2.021 .
C3 H10 2.025 .
C3 H11 2.025 .
C3 H12 2.790 .
C3 H22 2.965 2_645
C3 H25 3.395 .
C3 H43 3.591 .
C4 H9 3.063 .
C4 H9 3.443 3_666
C4 H10 2.677 .
C4 H11 3.280 .
C4 H12 2.022 .
C4 H22 3.340 2_645
C4 H25 2.980 .
C4 H26 3.011 .
C4 H43 2.800 .
C5 H9 3.186 3_666
C5 H10 2.858 .
C5 H13 2.852 .
C5 H25 3.530 .
C5 H26 2.949 .
C5 H42 3.460 .
C5 H43 3.088 .
C6 H12 2.037 .
C6 H13 2.675 .
C6 H14 3.111 .
C6 H15 3.248 .
C6 H26 2.805 .
C6 H41 3.358 2_655
C6 H42 3.030 .
C6 H43 3.245 .
C7 H12 2.792 .
C7 H13 2.030 .
C7 H14 2.028 .
C7 H15 2.029 .
C7 H16 3.277 .
C7 H17 2.697 .
C7 H20 3.153 .
C7 H39 3.119 2_655
C7 H41 3.275 2_655
C7 H42 3.546 .
C8 H13 3.328 .
C8 H14 2.925 .
C8 H15 2.783 .
C8 H16 2.019 .
C8 H17 2.020 .
C8 H18 3.266 .
C8 H19 2.907 .
C8 H20 2.520 .
C8 H21 3.093 .
C8 H22 2.684 .
C8 H23 3.253 .
C8 H39 3.167 2_655
C9 H16 2.720 .
C9 H17 3.306 .
C9 H19 3.409 .
C9 H20 3.363 .
C9 H21 2.018 .
C9 H22 2.021 .
C9 H23 2.015 .
C9 H26 3.516 .
C9 H42 3.301 .
C9 H43 3.444 2_655
C9 H44 3.329 2_655
C10 H3 3.271 .
C10 H23 3.456 .
C10 H24 2.021 .
C10 H25 2.020 .
C10 H26 2.020 .
C10 H27 2.787 .
C10 H28 3.297 .
C10 H31 3.578 .
C10 H44 3.072 2_655
C11 H24 2.697 .
C11 H25 3.108 .
C11 H26 3.266 .
C11 H27 2.105 .
C11 H28 2.078 .
C11 H29 3.274 .
C11 H30 2.929 .
C11 H31 2.536 .
C11 H32 2.712 .
C11 H33 3.279 .
C11 H34 3.049 .
C11 H42 3.341 2_655
C11 H44 3.453 2_655
C12 H23 3.544 .
C12 H27 3.343 .
C12 H28 2.823 .
C12 H31 3.010 .
C12 H32 2.029 .
C12 H33 2.028 .
C12 H34 2.023 .
C12 H35 2.778 .
C13 H2 3.331 .
C13 H3 3.042 .
C13 H23 2.747 .
C13 H32 3.315 .
C13 H33 2.721 .
C13 H34 2.982 .
C13 H35 2.022 .
C14 H2 3.196 .
C14 H3 3.482 .
C14 H15 3.326 1_655
C14 H21 3.393 .
C14 H23 2.913 .
C14 H33 2.947 .
C14 H34 3.454 .
C14 H36 3.429 .
C14 H37 2.949 .
C15 H2 2.855 .
C15 H21 2.927 .
C15 H23 3.069 .
C15 H35 2.030 .
C15 H36 2.958 .
C15 H37 2.713 .
C15 H38 3.305 .
C16 H21 3.374 .
C16 H35 2.786 .
C16 H36 2.014 .
C16 H37 2.014 .
C16 H38 2.016 .
C16 H39 3.425 .
C16 H40 3.500 .
C16 H140 3.068 .
C17 H21 3.529 .
C17 H36 3.064 .
C17 H37 3.261 .
C17 H38 2.694 .
C17 H39 2.428 .
C17 H40 2.866 .
C17 H41 3.257 .
C17 H42 3.092 .
C17 H43 3.269 .
C17 H44 2.697 .
C17 H139 3.322 .
C17 H140 2.545 .
C17 H141 2.965 .
C18 H2 3.286 .
C18 H21 3.207 .
C18 H39 2.814 .
C18 H42 2.022 .
C18 H43 2.027 .
C18 H44 2.025 .
C18 H140 3.492 .
C18 H141 3.540 .
C19 H4 2.814 .
C19 H6 3.272 3_766
C19 H13 3.351 1_655
C19 H15 3.479 1_655
C19 H16 3.409 2_645
C19 H33 3.578 2_745
C20 H1 2.812 .
C20 H6 2.028 .
C20 H7 2.031 .
C20 H8 2.032 .
C20 H9 3.415 .
C20 H11 2.985 .
C20 H16 3.181 2_645
C20 H18 3.514 2_645
C20 H19 3.133 2_645
C20 H30 3.488 3_766
C20 H31 3.427 3_766
C20 H40 3.510 4_555
C21 H3 3.168 3_766
C21 H4 2.023 .
C21 H5 2.024 .
C21 H6 3.276 3_766
C21 H9 3.468 .
C21 H11 3.569 .
C21 H13 3.383 3_666
C21 H14 3.268 3_666
C21 H31 3.382 3_766
C21 H40 3.296 4_555
C21 H41 3.447 4_555
C22 H5 2.979 .
C22 H7 3.183 .
C22 H9 3.548 3_666
C22 H12 2.953 .
C22 H22 3.302 2_645
C22 H24 3.403 3_666
C22 H25 3.320 3_666
C22 H26 3.369 3_666
C22 H41 3.041 4_555
C22 H139 3.472 4_555
C23 H2 3.539 1_455
C23 H3 3.285 1_455
C23 H7 3.446 3_666
C23 H8 3.285 3_666
C23 H12 2.976 .
C23 H17 2.860 .
C23 H20 3.557 .
C23 H32 3.303 2_645
C23 H39 3.441 2_655
C23 H41 3.490 2_655
C24 H4 3.464 2_655
C24 H14 3.343 .
C24 H15 3.018 .
C24 H18 2.043 .
C24 H19 2.028 .
C24 H20 2.040 .
C24 H22 2.806 .
C24 H39 3.594 2_655
C25 H4 3.299 2_655
C25 H5 3.157 2_655
C25 H15 3.397 .
C25 H16 2.031 .
C25 H17 2.021 .
C25 H22 3.371 .
C25 H28 3.251 2_645
C25 H29 3.504 4_464
C25 H30 3.467 4_464
C25 H36 3.200 1_455
C25 H37 3.487 1_455
C26 H16 2.914 .
C26 H19 3.391 .
C26 H43 3.113 2_655
C26 H44 3.546 2_655
C26 H139 3.515 3_665
C27 H9 3.218 3_666
C27 H10 3.335 3_666
C27 H11 3.559 3_666
C27 H27 2.973 .
C27 H41 3.342 2_655
C27 H44 3.129 2_655
C27 H141 3.333 2_655
C28 H20 3.265 2_655
C28 H24 2.833 .
C28 H29 2.035 .
C28 H30 2.034 .
C28 H31 2.035 .
C28 H32 2.874 .
C28 H34 3.575 .
C28 H42 3.451 2_655
C28 H141 3.531 2_655
C29 H5 3.505 3_766
C29 H8 3.426 3_766
C29 H18 3.257 4_665
C29 H27 2.250 .
C29 H28 2.058 .
C29 H32 3.388 .
C29 H36 3.175 2_755
C29 H37 3.301 4_565
C29 H38 3.592 4_565
C29 H40 3.299 2_755
C30 H2 3.520 2_755
C30 H13 3.580 2_655
C30 H15 3.403 2_655
C30 H17 3.278 1_655
C30 H28 3.075 .
C30 H31 3.213 .
C30 H35 2.943 .
C30 H40 3.530 2_755
C31 H18 3.098 1_655
C31 H29 3.143 2_745
C31 H29 3.438 4_564
C31 H30 3.400 4_564
C31 H35 2.947 .
C31 H140 3.333 .
C32 H11 3.271 4_554
C32 H24 3.426 2_645
C32 H38 2.876 .
C32 H39 2.108 .
C32 H40 2.103 .
C32 H41 2.121 .
C32 H44 2.811 .
C32 H139 2.143 .
C32 H140 2.144 .
C32 H140 3.586 3_665
C32 H141 2.149 .
C33 H5 3.377 4_554
C33 H8 3.235 4_554
C33 H11 3.154 4_554
C33 H14 3.088 2_645
C33 H26 3.274 2_645
C33 H31 3.408 2_745
C33 H34 3.190 2_745
C33 H44 2.982 .
C33 H139 3.280 .
C33 H141 3.424 .
C34 H22 3.577 2_645
C34 H23 3.368 2_645
C34 H27 3.589 2_645
C34 H39 3.044 .
C35 H11 3.217 4_554
C35 H24 3.157 2_645
C35 H27 3.449 2_645
C35 H38 3.197 .
C35 H40 3.509 .
C35 H41 3.244 .
C35 H44 3.582 .
C35 H139 3.355 3_665
C35 H140 2.191 3_665
C35 H141 3.335 3_665
B1 H2 2.916 .
B1 H3 3.193 .
B1 H21 3.254 .
B1 H23 2.912 .
B1 H25 3.254 .
B1 H26 2.884 .
B1 H42 3.248 .
B1 H43 2.908 .
H1 I1 3.129 2_745
H1 N1 3.248 .
H1 C1 2.017 .
H1 C2 2.687 .
H1 C20 2.812 .
H1 H2 1.552 .
H1 H3 1.553 .
H1 H4 2.195 .
H1 H5 3.564 .
H1 H6 3.353 .
H1 H6 3.038 3_766
H1 H13 3.093 1_655
H1 H15 3.583 1_655
H1 H16 3.152 2_645
H1 H17 3.531 2_645
H1 H33 3.095 2_745
H2 N1 2.674 .
H2 N3 3.170 .
H2 N4 2.623 .
H2 C1 2.018 .
H2 C2 3.258 .
H2 C13 3.331 .
H2 C14 3.196 .
H2 C15 2.855 .
H2 C18 3.286 .
H2 C23 3.539 1_655
H2 C30 3.520 2_745
H2 B1 2.916 .
H2 H1 1.552 .
H2 H3 1.552 .
H2 H4 3.527 .
H2 H13 3.337 1_655
H2 H15 3.097 1_655
H2 H16 3.383 2_645
H2 H32 3.354 2_745
H2 H33 3.172 2_745
H2 H34 3.451 2_745
H3 N1 2.839 .
H3 N3 2.825 .
H3 N4 3.526 .
H3 C1 2.016 .
H3 C2 3.117 .
H3 C10 3.271 .
H3 C13 3.042 .
H3 C14 3.482 .
H3 C21 3.168 3_766
H3 C23 3.285 1_655
H3 B1 3.193 .
H3 H1 1.553 .
H3 H2 1.552 .
H3 H4 3.338 .
H3 H6 2.727 3_766
H3 H7 3.491 3_766
H3 H8 2.853 3_766
H3 H13 3.073 1_655
H3 H14 3.019 1_655
H3 H15 3.212 1_655
H3 H25 3.565 .
H4 I1 3.261 2_745
H4 C1 2.669 .
H4 C2 2.010 .
H4 C3 3.294 .
H4 C19 2.814 .
H4 C21 2.023 .
H4 C24 3.464 2_645
H4 C25 3.299 2_645
H4 H1 2.195 .
H4 H2 3.527 .
H4 H3 3.338 .
H4 H5 1.552 .
H4 H6 2.178 .
H4 H6 3.477 3_766
H4 H7 2.746 .
H4 H8 2.478 .
H4 H16 2.925 2_645
H4 H18 2.996 2_645
H4 H19 3.040 2_645
H4 H30 3.033 3_766
H4 H31 3.389 3_766
H5 C1 3.265 .
H5 C2 2.010 .
H5 C3 2.735 .
H5 C21 2.024 .
H5 C22 2.979 .
H5 C25 3.157 2_645
H5 C29 3.505 3_766
H5 C33 3.377 4_555
H5 H1 3.564 .
H5 H4 1.552 .
H5 H6 2.740 .
H5 H7 2.478 .
H5 H8 2.176 .
H5 H9 3.287 .
H5 H11 2.493 .
H5 H16 3.092 2_645
H5 H18 3.170 2_645
H5 H19 2.486 2_645
H5 H22 3.546 2_645
H5 H30 3.268 3_766
H5 H31 3.002 3_766
H5 H40 2.843 4_555
H5 H41 3.148 4_555
H6 C1 3.561 .
H6 C2 2.905 .
H6 C19 3.272 3_766
H6 C20 2.028 .
H6 C21 3.276 3_766
H6 H1 3.353 .
H6 H1 3.038 3_766
H6 H3 2.727 3_766
H6 H4 2.178 .
H6 H4 3.477 3_766
H6 H5 2.740 .
H6 H6 2.387 3_766
H6 H7 1.551 .
H6 H8 1.552 .
H7 I1 3.556 4_565
H7 C1 3.538 .
H7 C2 2.511 .
H7 C3 2.978 .
H7 C20 2.031 .
H7 C22 3.183 .
H7 C23 3.446 3_666
H7 H3 3.491 3_766
H7 H4 2.746 .
H7 H5 2.478 .
H7 H6 1.551 .
H7 H8 1.552 .
H7 H9 2.800 .
H7 H11 3.280 .
H7 H12 3.110 3_666
H7 H13 2.910 3_666
H7 H14 3.128 3_666
H7 H40 3.503 4_555
H7 H41 3.215 4_555
H8 C2 3.256 .
H8 C20 2.032 .
H8 C23 3.285 3_666
H8 C29 3.426 3_766
H8 C33 3.235 4_555
H8 H3 2.853 3_766
H8 H4 2.478 .
H8 H5 2.176 .
H8 H6 1.552 .
H8 H7 1.552 .
H8 H13 3.115 3_666
H8 H14 2.601 3_666
H8 H30 3.372 3_766
H8 H31 2.652 3_766
H8 H40 2.576 4_555
H8 H41 3.025 4_555
H9 C2 2.963 .
H9 C3 2.021 .
H9 C4 3.063 .
H9 C4 3.443 3_666
H9 C5 3.186 3_666
H9 C20 3.415 .
H9 C21 3.468 .
H9 C22 3.548 3_666
H9 C27 3.218 3_666
H9 H5 3.287 .
H9 H7 2.800 .
H9 H9 3.069 3_666
H9 H10 1.552 .
H9 H10 3.501 3_666
H9 H11 1.552 .
H9 H12 3.337 .
H9 H12 3.009 3_666
H9 H24 3.302 3_666
H9 H25 2.963 3_666
H9 H26 2.858 3_666
H9 H41 2.730 4_555
H10 I1 3.013 2_645
H10 C2 3.310 .
H10 C3 2.025 .
H10 C4 2.677 .
H10 C5 2.858 .
H10 C27 3.335 3_666
H10 H9 1.552 .
H10 H9 3.501 3_666
H10 H11 1.551 .
H10 H12 2.379 .
H10 H22 3.301 2_645
H10 H24 3.117 3_666
H10 H25 2.942 3_666
H10 H26 3.401 3_666
H10 H139 3.551 4_555
H11 C2 2.754 .
H11 C3 2.025 .
H11 C4 3.280 .
H11 C20 2.985 .
H11 C21 3.569 .
H11 C27 3.559 3_666
H11 C32 3.271 4_555
H11 C33 3.154 4_555
H11 C35 3.217 4_555
H11 H5 2.493 .
H11 H7 3.280 .
H11 H9 1.552 .
H11 H10 1.551 .
H11 H21 3.512 2_645
H11 H22 3.046 2_645
H11 H24 3.213 3_666
H11 H25 3.557 3_666
H11 H26 3.317 3_666
H11 H40 3.379 4_555
H11 H41 2.498 4_555
H11 H139 2.610 4_555
H11 H141 3.392 4_555
H12 I1 3.163 2_645
H12 N1 3.277 .
H12 N2 3.282 .
H12 C3 2.790 .
H12 C4 2.022 .
H12 C6 2.037 .
H12 C7 2.792 .
H12 C22 2.953 .
H12 C23 2.976 .
H12 H7 3.110 3_666
H12 H9 3.337 .
H12 H9 3.009 3_666
H12 H10 2.379 .
H12 H13 2.376 .
H12 H14 3.446 .
H12 H26 3.557 .
H13 I1 3.403 2_645
H13 C5 2.852 .
H13 C6 2.675 .
H13 C7 2.030 .
H13 C8 3.328 .
H13 C19 3.351 1_455
H13 C21 3.383 3_666
H13 C30 3.580 2_645
H13 H1 3.093 1_455
H13 H2 3.337 1_455
H13 H3 3.073 1_455
H13 H7 2.910 3_666
H13 H8 3.115 3_666
H13 H12 2.376 .
H13 H14 1.553 .
H13 H15 1.552 .
H13 H32 3.182 2_645
H13 H33 3.088 2_645
H14 C6 3.111 .
H14 C7 2.028 .
H14 C8 2.925 .
H14 C21 3.268 3_666
H14 C24 3.343 .
H14 C33 3.088 2_655
H14 H3 3.019 1_455
H14 H7 3.128 3_666
H14 H8 2.601 3_666
H14 H12 3.446 .
H14 H13 1.553 .
H14 H15 1.552 .
H14 H17 2.808 .
H14 H34 2.864 1_455
H14 H39 2.840 2_655
H14 H40 2.915 2_655
H14 H41 2.969 2_655
H15 C6 3.248 .
H15 C7 2.029 .
H15 C8 2.783 .
H15 C14 3.326 1_455
H15 C19 3.479 1_455
H15 C24 3.018 .
H15 C25 3.397 .
H15 C30 3.403 2_645
H15 H1 3.583 1_455
H15 H2 3.097 1_455
H15 H3 3.212 1_455
H15 H13 1.552 .
H15 H14 1.552 .
H15 H17 2.625 .
H15 H20 3.000 .
H15 H32 2.666 2_645
H15 H33 3.292 2_645
H15 H35 3.125 1_455
H16 C1 3.099 2_655
H16 C2 2.972 2_655
H16 C7 3.277 .
H16 C8 2.019 .
H16 C9 2.720 .
H16 C19 3.409 2_655
H16 C20 3.181 2_655
H16 C25 2.031 .
H16 C26 2.914 .
H16 H1 3.152 2_655
H16 H2 3.383 2_655
H16 H4 2.925 2_655
H16 H5 3.092 2_655
H16 H17 1.552 .
H16 H18 2.491 .
H16 H19 2.185 .
H16 H20 2.760 .
H16 H21 3.464 .
H16 H22 2.300 .
H16 H23 3.596 .
H16 H43 3.319 2_655
H17 C7 2.697 .
H17 C8 2.020 .
H17 C9 3.306 .
H17 C23 2.860 .
H17 C25 2.021 .
H17 C30 3.278 1_455
H17 H1 3.531 2_655
H17 H14 2.808 .
H17 H15 2.625 .
H17 H16 1.552 .
H17 H18 2.181 .
H17 H19 2.738 .
H17 H20 2.483 .
H17 H33 2.948 1_455
H17 H34 2.761 1_455
H17 H35 2.813 1_455
H17 H39 3.313 2_655
H18 C8 3.266 .
H18 C20 3.514 2_655
H18 C24 2.043 .
H18 C29 3.257 4_464
H18 C31 3.098 1_455
H18 H4 2.996 2_655
H18 H5 3.170 2_655
H18 H16 2.491 .
H18 H17 2.181 .
H18 H19 1.551 .
H18 H20 1.552 .
H18 H29 3.000 4_464
H18 H30 2.709 4_464
H18 H35 3.059 1_455
H18 H36 2.679 1_455
H18 H37 2.638 1_455
H19 C8 2.907 .
H19 C9 3.409 .
H19 C20 3.133 2_655
H19 C24 2.028 .
H19 C26 3.391 .
H19 H4 3.040 2_655
H19 H5 2.486 2_655
H19 H16 2.185 .
H19 H17 2.738 .
H19 H18 1.551 .
H19 H20 1.552 .
H19 H21 3.333 .
H19 H22 2.959 .
H19 H28 3.536 2_645
H19 H29 3.296 4_464
H19 H30 3.401 4_464
H19 H139 3.441 3_665
H20 C7 3.153 .
H20 C8 2.520 .
H20 C9 3.363 .
H20 C23 3.557 .
H20 C24 2.040 .
H20 C28 3.265 2_645
H20 H15 3.000 .
H20 H16 2.760 .
H20 H17 2.483 .
H20 H18 1.552 .
H20 H19 1.552 .
H20 H27 3.267 2_645
H20 H28 2.331 2_645
H20 H29 3.452 2_645
H20 H32 3.492 2_645
H20 H36 2.835 1_455
H20 H37 3.545 1_455
H21 N2 2.857 .
H21 N4 2.829 .
H21 C8 3.093 .
H21 C9 2.018 .
H21 C14 3.393 .
H21 C15 2.927 .
H21 C16 3.374 .
H21 C17 3.529 .
H21 C18 3.207 .
H21 B1 3.254 .
H21 H11 3.512 2_655
H21 H16 3.464 .
H21 H19 3.333 .
H21 H22 1.552 .
H21 H23 1.552 .
H21 H139 2.749 3_665
H22 N2 3.264 .
H22 C2 3.269 2_655
H22 C3 2.965 2_655
H22 C4 3.340 2_655
H22 C8 2.684 .
H22 C9 2.021 .
H22 C22 3.302 2_655
H22 C24 2.806 .
H22 C25 3.371 .
H22 C34 3.577 2_655
H22 H5 3.546 2_655
H22 H10 3.301 2_655
H22 H11 3.046 2_655
H22 H16 2.300 .
H22 H19 2.959 .
H22 H21 1.552 .
H22 H23 1.551 .
H22 H43 2.773 2_655
H22 H44 3.569 2_655
H22 H139 3.441 3_665
H23 N2 2.679 .
H23 N3 2.701 .
H23 N4 3.062 .
H23 C8 3.253 .
H23 C9 2.015 .
H23 C10 3.456 .
H23 C12 3.544 .
H23 C13 2.747 .
H23 C14 2.913 .
H23 C15 3.069 .
H23 C34 3.368 2_655
H23 B1 2.912 .
H23 H16 3.596 .
H23 H21 1.552 .
H23 H22 1.551 .
H23 H35 3.484 .
H23 H43 2.820 2_655
H23 H44 3.172 2_655
H24 N3 3.253 .
H24 C10 2.021 .
H24 C11 2.697 .
H24 C22 3.403 3_666
H24 C28 2.833 .
H24 C32 3.426 2_655
H24 C35 3.157 2_655
H24 H9 3.302 3_666
H24 H10 3.117 3_666
H24 H11 3.213 3_666
H24 H25 1.553 .
H24 H26 1.552 .
H24 H27 2.345 .
H24 H28 3.568 .
H24 H30 3.357 .
H24 H41 3.256 2_655
H24 H44 3.034 2_655
H24 H139 3.382 2_655
H24 H141 2.436 2_655
H25 I1 3.409 4_565
H25 N1 2.822 .
H25 N3 2.841 .
H25 C1 3.145 .
H25 C2 3.492 .
H25 C3 3.395 .
H25 C4 2.980 .
H25 C5 3.530 .
H25 C10 2.020 .
H25 C11 3.108 .
H25 C22 3.320 3_666
H25 B1 3.254 .
H25 H3 3.565 .
H25 H9 2.963 3_666
H25 H10 2.942 3_666
H25 H11 3.557 3_666
H25 H24 1.553 .
H25 H26 1.552 .
H25 H27 3.569 .
H26 N1 2.991 .
H26 N2 2.702 .
H26 N3 2.675 .
H26 C4 3.011 .
H26 C5 2.949 .
H26 C6 2.805 .
H26 C9 3.516 .
H26 C10 2.020 .
H26 C11 3.266 .
H26 C22 3.369 3_666
H26 C33 3.274 2_655
H26 B1 2.884 .
H26 H9 2.858 3_666
H26 H10 3.401 3_666
H26 H11 3.317 3_666
H26 H12 3.557 .
H26 H24 1.552 .
H26 H25 1.552 .
H26 H39 3.380 2_655
H26 H41 2.596 2_655
H26 H44 2.811 2_655
H26 H141 3.520 2_655
H27 C10 2.787 .
H27 C11 2.105 .
H27 C12 3.343 .
H27 C27 2.973 .
H27 C29 2.250 .
H27 C34 3.589 2_655
H27 C35 3.449 2_655
H27 H20 3.267 2_655
H27 H24 2.345 .
H27 H25 3.569 .
H27 H28 1.396 .
H27 H29 2.628 .
H27 H30 2.472 .
H27 H31 2.971 .
H27 H37 3.377 4_565
H27 H38 3.114 4_565
H27 H42 2.990 2_655
H27 H44 3.337 2_655
H27 H141 2.497 2_655
H28 C10 3.297 .
H28 C11 2.078 .
H28 C12 2.823 .
H28 C25 3.251 2_655
H28 C29 2.058 .
H28 C30 3.075 .
H28 H19 3.536 2_655
H28 H20 2.331 2_655
H28 H24 3.568 .
H28 H27 1.396 .
H28 H29 2.196 .
H28 H30 2.761 .
H28 H31 2.556 .
H28 H32 2.494 .
H28 H34 3.569 .
H28 H36 3.103 2_755
H28 H42 3.143 2_655
H29 C11 3.274 .
H29 C25 3.504 4_665
H29 C28 2.035 .
H29 C31 3.143 2_755
H29 C31 3.438 4_565
H29 H18 3.000 4_665
H29 H19 3.296 4_665
H29 H20 3.452 2_655
H29 H27 2.628 .
H29 H28 2.196 .
H29 H29 3.347 3_776
H29 H30 1.552 .
H29 H31 1.552 .
H29 H32 3.568 .
H29 H36 2.490 2_755
H29 H36 3.340 4_565
H29 H37 3.163 4_565
H29 H38 2.935 2_755
H29 H38 3.228 4_565
H29 H40 3.423 2_755
H30 I1 3.204 4_565
H30 C11 2.929 .
H30 C20 3.488 3_766
H30 C25 3.467 4_665
H30 C28 2.034 .
H30 C31 3.400 4_565
H30 H4 3.033 3_766
H30 H5 3.268 3_766
H30 H8 3.372 3_766
H30 H18 2.709 4_665
H30 H19 3.401 4_665
H30 H24 3.357 .
H30 H27 2.472 .
H30 H28 2.761 .
H30 H29 1.552 .
H30 H31 1.552 .
H30 H36 3.566 4_565
H30 H37 2.734 4_565
H30 H38 3.412 4_565
H31 C10 3.578 .
H31 C11 2.536 .
H31 C12 3.010 .
H31 C20 3.427 3_766
H31 C21 3.382 3_766
H31 C28 2.035 .
H31 C30 3.213 .
H31 C33 3.408 2_755
H31 H4 3.389 3_766
H31 H5 3.002 3_766
H31 H8 2.652 3_766
H31 H27 2.971 .
H31 H28 2.556 .
H31 H29 1.552 .
H31 H30 1.552 .
H31 H32 3.099 .
H31 H34 3.000 .
H31 H36 3.217 2_755
H31 H40 2.427 2_755
H32 C11 2.712 .
H32 C12 2.029 .
H32 C13 3.315 .
H32 C23 3.303 2_655
H32 C28 2.874 .
H32 C29 3.388 .
H32 H2 3.354 2_755
H32 H13 3.182 2_655
H32 H15 2.666 2_655
H32 H20 3.492 2_655
H32 H28 2.494 .
H32 H29 3.568 .
H32 H31 3.099 .
H32 H33 1.553 .
H32 H34 1.552 .
H32 H36 3.135 2_755
H33 I1 3.107 .
H33 C11 3.279 .
H33 C12 2.028 .
H33 C13 2.721 .
H33 C14 2.947 .
H33 C19 3.578 2_755
H33 H1 3.095 2_755
H33 H2 3.172 2_755
H33 H13 3.088 2_655
H33 H15 3.292 2_655
H33 H17 2.948 1_655
H33 H32 1.553 .
H33 H34 1.552 .
H33 H35 2.495 .
H34 C11 3.049 .
H34 C12 2.023 .
H34 C13 2.982 .
H34 C14 3.454 .
H34 C28 3.575 .
H34 C33 3.190 2_755
H34 H2 3.451 2_755
H34 H14 2.864 1_655
H34 H17 2.761 1_655
H34 H28 3.569 .
H34 H31 3.000 .
H34 H32 1.552 .
H34 H33 1.552 .
H34 H35 3.133 .
H34 H39 2.749 2_755
H34 H40 2.734 2_755
H35 I1 3.060 .
H35 N3 3.267 .
H35 N4 3.275 .
H35 C12 2.778 .
H35 C13 2.022 .
H35 C15 2.030 .
H35 C16 2.786 .
H35 C30 2.943 .
H35 C31 2.947 .
H35 H15 3.125 1_655
H35 H17 2.813 1_655
H35 H18 3.059 1_655
H35 H23 3.484 .
H35 H33 2.495 .
H35 H34 3.133 .
H35 H36 3.101 .
H35 H37 2.515 .
H36 C14 3.429 .
H36 C15 2.958 .
H36 C16 2.014 .
H36 C17 3.064 .
H36 C25 3.200 1_655
H36 C29 3.175 2_745
H36 H18 2.679 1_655
H36 H20 2.835 1_655
H36 H28 3.103 2_745
H36 H29 2.490 2_745
H36 H29 3.340 4_564
H36 H30 3.566 4_564
H36 H31 3.217 2_745
H36 H32 3.135 2_745
H36 H35 3.101 .
H36 H37 1.552 .
H36 H38 1.552 .
H36 H40 3.588 .
H37 I1 3.221 .
H37 C14 2.949 .
H37 C15 2.713 .
H37 C16 2.014 .
H37 C17 3.261 .
H37 C25 3.487 1_655
H37 C29 3.301 4_564
H37 H18 2.638 1_655
H37 H20 3.545 1_655
H37 H27 3.377 4_564
H37 H29 3.163 4_564
H37 H30 2.734 4_564
H37 H35 2.515 .
H37 H36 1.552 .
H37 H38 1.552 .
H37 H141 3.570 3_665
H38 C15 3.305 .
H38 C16 2.016 .
H38 C17 2.694 .
H38 C29 3.592 4_564
H38 C32 2.876 .
H38 C35 3.197 .
H38 H27 3.114 4_564
H38 H29 2.935 2_745
H38 H29 3.228 4_564
H38 H30 3.412 4_564
H38 H36 1.552 .
H38 H37 1.552 .
H38 H40 3.510 .
H38 H139 3.409 .
H38 H140 2.779 .
H38 H141 3.249 3_665
H39 C7 3.119 2_645
H39 C8 3.167 2_645
H39 C16 3.425 .
H39 C17 2.428 .
H39 C18 2.814 .
H39 C23 3.441 2_645
H39 C24 3.594 2_645
H39 C32 2.108 .
H39 C34 3.044 .
H39 H14 2.840 2_645
H39 H17 3.313 2_645
H39 H26 3.380 2_645
H39 H34 2.749 2_745
H39 H40 1.601 .
H39 H41 1.601 .
H39 H43 3.372 .
H39 H44 2.550 .
H40 C16 3.500 .
H40 C17 2.866 .
H40 C20 3.510 4_554
H40 C21 3.296 4_554
H40 C29 3.299 2_745
H40 C30 3.530 2_745
H40 C32 2.103 .
H40 C35 3.509 .
H40 H5 2.843 4_554
H40 H7 3.503 4_554
H40 H8 2.576 4_554
H40 H11 3.379 4_554
H40 H14 2.915 2_645
H40 H29 3.423 2_745
H40 H31 2.427 2_745
H40 H34 2.734 2_745
H40 H36 3.588 .
H40 H38 3.510 .
H40 H39 1.601 .
H40 H41 1.600 .
H40 H139 3.597 .
H41 C6 3.358 2_645
H41 C7 3.275 2_645
H41 C17 3.257 .
H41 C21 3.447 4_554
H41 C22 3.041 4_554
H41 C23 3.490 2_645
H41 C27 3.342 2_645
H41 C32 2.121 .
H41 C35 3.244 .
H41 H5 3.148 4_554
H41 H7 3.215 4_554
H41 H8 3.025 4_554
H41 H9 2.730 4_554
H41 H11 2.498 4_554
H41 H14 2.969 2_645
H41 H24 3.256 2_645
H41 H26 2.596 2_645
H41 H39 1.601 .
H41 H40 1.600 .
H41 H44 3.180 .
H41 H139 3.326 .
H41 H141 3.473 .
H42 N1 3.567 .
H42 N2 2.881 .
H42 N4 2.861 .
H42 C5 3.460 .
H42 C6 3.030 .
H42 C7 3.546 .
H42 C9 3.301 .
H42 C11 3.341 2_645
H42 C17 3.092 .
H42 C18 2.022 .
H42 C28 3.451 2_645
H42 B1 3.248 .
H42 H27 2.990 2_645
H42 H28 3.143 2_645
H42 H43 1.552 .
H42 H44 1.552 .
H42 H141 3.533 .
H43 N1 2.604 .
H43 N2 3.143 .
H43 N4 2.674 .
H43 C1 3.288 .
H43 C3 3.591 .
H43 C4 2.800 .
H43 C5 3.088 .
H43 C6 3.245 .
H43 C9 3.444 2_645
H43 C17 3.269 .
H43 C18 2.027 .
H43 C26 3.113 2_645
H43 B1 2.908 .
H43 H16 3.319 2_645
H43 H22 2.773 2_645
H43 H23 2.820 2_645
H43 H39 3.372 .
H43 H42 1.552 .
H43 H44 1.552 .
H44 N4 3.257 .
H44 C9 3.329 2_645
H44 C10 3.072 2_645
H44 C11 3.453 2_645
H44 C17 2.697 .
H44 C18 2.025 .
H44 C26 3.546 2_645
H44 C27 3.129 2_645
H44 C32 2.811 .
H44 C33 2.982 .
H44 C35 3.582 .
H44 H22 3.569 2_645
H44 H23 3.172 2_645
H44 H24 3.034 2_645
H44 H26 2.811 2_645
H44 H27 3.337 2_645
H44 H39 2.550 .
H44 H41 3.180 .
H44 H42 1.552 .
H44 H43 1.552 .
H44 H141 3.255 .
H139 C17 3.322 .
H139 C22 3.472 4_554
H139 C26 3.515 3_665
H139 C32 2.143 .
H139 C33 3.280 .
H139 C35 3.355 3_665
H139 H10 3.551 4_554
H139 H11 2.610 4_554
H139 H19 3.441 3_665
H139 H21 2.749 3_665
H139 H22 3.441 3_665
H139 H24 3.382 2_645
H139 H38 3.409 .
H139 H40 3.597 .
H139 H41 3.326 .
H139 H140 1.602 .
H139 H140 2.451 3_665
H139 H141 1.601 .
H139 H141 3.510 3_665
H140 C16 3.068 .
H140 C17 2.545 .
H140 C18 3.492 .
H140 C31 3.333 .
H140 C32 2.144 .
H140 C32 3.586 3_665
H140 C35 2.191 3_665
H140 H38 2.779 .
H140 H139 1.602 .
H140 H139 2.451 3_665
H140 H140 1.450 3_665
H140 H141 1.601 .
H140 H141 2.419 3_665
H141 C17 2.965 .
H141 C18 3.540 .
H141 C27 3.333 2_645
H141 C28 3.531 2_645
H141 C32 2.149 .
H141 C33 3.424 .
H141 C35 3.335 3_665
H141 H11 3.392 4_554
H141 H24 2.436 2_645
H141 H26 3.520 2_645
H141 H27 2.497 2_645
H141 H37 3.570 3_665
H141 H38 3.249 3_665
H141 H41 3.473 .
H141 H42 3.533 .
H141 H44 3.255 .
H141 H139 1.601 .
H141 H139 3.510 3_665
H141 H140 1.601 .
H141 H140 2.419 3_665

loop_
_geom_torsion_atom_site_label_1
_geom_torsion_atom_site_label_2
_geom_torsion_atom_site_label_3
_geom_torsion_atom_site_label_4
_geom_torsion
C(1) N(1) C(4) C(3) 0.4(2)
C(1) N(1) C(4) C(5) -180.00(17)
C(4) N(1) C(1) C(2) -0.2(2)
C(4) N(1) C(1) C(19) 179.23(18)
C(1) N(1) B(1) N(2) -177.39(17)
C(1) N(1) B(1) N(3) -55.7(2)
C(1) N(1) B(1) N(4) 63.1(2)
B(1) N(1) C(1) C(2) 174.32(17)
B(1) N(1) C(1) C(19) -6.3(3)
C(4) N(1) B(1) N(2) -3.8(2)
C(4) N(1) B(1) N(3) 117.95(19)
C(4) N(1) B(1) N(4) -123.33(19)
B(1) N(1) C(4) C(3) -174.25(17)
B(1) N(1) C(4) C(5) 5.4(2)
C(6) N(2) C(9) C(8) 0.8(2)
C(6) N(2) C(9) C(26) -178.28(19)
C(9) N(2) C(6) C(5) 178.29(19)
C(9) N(2) C(6) C(7) -0.4(2)
C(6) N(2) B(1) N(1) 0.2(2)
C(6) N(2) B(1) N(3) -120.2(2)
C(6) N(2) B(1) N(4) 121.2(2)
B(1) N(2) C(6) C(5) 1.9(3)
B(1) N(2) C(6) C(7) -176.79(18)
C(9) N(2) B(1) N(1) -175.41(18)
C(9) N(2) B(1) N(3) 64.2(2)
C(9) N(2) B(1) N(4) -54.4(2)
B(1) N(2) C(9) C(8) 177.08(18)
B(1) N(2) C(9) C(26) -2.0(3)
C(10) N(3) C(13) C(12) -0.8(2)
C(10) N(3) C(13) C(14) 179.67(18)
C(13) N(3) C(10) C(11) 0.9(2)
C(13) N(3) C(10) C(27) -177.46(18)
C(10) N(3) B(1) N(1) -55.3(2)
C(10) N(3) B(1) N(2) 63.1(2)
C(10) N(3) B(1) N(4) -176.90(17)
B(1) N(3) C(10) C(11) -178.73(17)
B(1) N(3) C(10) C(27) 2.9(3)
C(13) N(3) B(1) N(1) 125.12(19)
C(13) N(3) B(1) N(2) -116.4(2)
C(13) N(3) B(1) N(4) 3.6(2)
B(1) N(3) C(13) C(12) 178.77(17)
B(1) N(3) C(13) C(14) -0.7(2)
C(15) N(4) C(18) C(17) -0.02(18)
C(15) N(4) C(18) C(34) -179.6(2)
C(18) N(4) C(15) C(14) 177.97(19)
C(18) N(4) C(15) C(16) 0.1(2)
C(15) N(4) B(1) N(1) -125.33(19)
C(15) N(4) B(1) N(2) 116.77(19)
C(15) N(4) B(1) N(3) -4.9(2)
B(1) N(4) C(15) C(14) 3.4(2)
B(1) N(4) C(15) C(16) -174.44(17)
C(18) N(4) B(1) N(1) 61.3(2)
C(18) N(4) B(1) N(2) -56.7(2)
C(18) N(4) B(1) N(3) -178.31(17)
B(1) N(4) C(18) C(17) 174.32(18)
B(1) N(4) C(18) C(34) -5.3(3)
N(1) C(1) C(2) C(3) -0.1(2)
N(1) C(1) C(2) C(20) -178.19(18)
C(19) C(1) C(2) C(3) -179.48(19)
C(19) C(1) C(2) C(20) 2.4(3)
C(1) C(2) C(3) C(4) 0.3(2)
C(1) C(2) C(3) C(22) -178.6(2)
C(1) C(2) C(20) C(21) 98.8(2)
C(3) C(2) C(20) C(21) -78.8(3)
C(20) C(2) C(3) C(4) 178.39(19)
C(20) C(2) C(3) C(22) -0.6(3)
C(2) C(3) C(4) N(1) -0.5(2)
C(2) C(3) C(4) C(5) 179.97(16)
C(22) C(3) C(4) N(1) 178.55(19)
C(22) C(3) C(4) C(5) -1.0(3)
N(1) C(4) C(5) C(6) -2.8(3)
C(3) C(4) C(5) C(6) 176.7(2)
C(4) C(5) C(6) N(2) -0.7(3)
C(4) C(5) C(6) C(7) 177.7(2)
N(2) C(6) C(7) C(8) -0.1(2)
N(2) C(6) C(7) C(23) -179.8(2)
C(5) C(6) C(7) C(8) -178.6(2)
C(5) C(6) C(7) C(23) 1.7(4)
C(6) C(7) C(8) C(9) 0.6(2)
C(6) C(7) C(8) C(24) 177.2(2)
C(23) C(7) C(8) C(9) -179.7(2)
C(23) C(7) C(8) C(24) -3.1(4)
C(7) C(8) C(9) N(2) -0.9(2)
C(7) C(8) C(9) C(26) 178.2(2)
C(7) C(8) C(24) C(25) -92.1(3)
C(9) C(8) C(24) C(25) 83.9(3)
C(24) C(8) C(9) N(2) -177.6(2)
C(24) C(8) C(9) C(26) 1.5(3)
N(3) C(10) C(11) C(12) -0.6(2)
N(3) C(10) C(11) C(28) 179.6(2)
C(27) C(10) C(11) C(12) 177.7(2)
C(27) C(10) C(11) C(28) -2.2(3)
C(10) C(11) C(12) C(13) 0.03(17)
C(10) C(11) C(12) C(30) 179.8(2)
C(10) C(11) C(28) C(29) 100.6(3)
C(12) C(11) C(28) C(29) -79.2(3)
C(28) C(11) C(12) C(13) 179.8(2)
C(28) C(11) C(12) C(30) -0.4(3)
C(11) C(12) C(13) N(3) 0.5(2)
C(11) C(12) C(13) C(14) 179.9(2)
C(30) C(12) C(13) N(3) -179.3(2)
C(30) C(12) C(13) C(14) 0.1(3)
N(3) C(13) C(14) C(15) -1.6(3)
C(12) C(13) C(14) C(15) 179.1(2)
C(13) C(14) C(15) N(4) 0.2(3)
C(13) C(14) C(15) C(16) 177.6(2)
N(4) C(15) C(16) C(17) -0.1(2)
N(4) C(15) C(16) C(31) 178.3(2)
C(14) C(15) C(16) C(17) -177.7(2)
C(14) C(15) C(16) C(31) 0.7(3)
C(15) C(16) C(17) C(18) 0.1(2)
C(15) C(16) C(17) C(32) -178.7(2)
C(31) C(16) C(17) C(18) -178.2(2)
C(31) C(16) C(17) C(32) 3.0(4)
C(16) C(17) C(18) N(4) -0.1(2)
C(16) C(17) C(18) C(34) 179.5(2)
C(16) C(17) C(32) C(33) 100.5(3)
C(16) C(17) C(32) C(35) -86.4(4)
C(18) C(17) C(32) C(33) -78.1(4)
C(18) C(17) C(32) C(35) 95.0(4)
C(32) C(17) C(18) N(4) 178.7(2)
C(32) C(17) C(18) C(34) -1.7(3)
